data_2207147
loop_
_publ_author_name
'Anna Kromm'
'William S. Sheldrick'

_publ_section_title
;
 Bis[tris(ethylenediamine)manganese(II)]
 di-\m-tellurido-bis[ditelluridostannate(IV)] (monoclinic modification)
;
_journal_coeditor_code BT6751
_journal_issue 11
_journal_name_full 'Acta Crystallographica Section E'
_journal_page_first m2234
_journal_page_last m2236
_journal_paper_doi 10.1107/S1600536805031703
_journal_volume 61
_journal_year 2005
_chemical_formula_iupac '[Mn (C2 H8 N2)3]2 [Sn2 T6]'
_chemical_formula_moiety '2C6 H24 Mn N6 2+, Sn2 Te6 4-'
_chemical_formula_sum 'C12 H48 Mn2 N12 Sn2 Te6'
_chemical_formula_weight 1473.44
_chemical_name_systematic
;
Bis[tris(ethylenediamine)manganese(II)]
di-\m-tellurido-bis[ditelluridostannate(IV)]
;
_space_group_IT_number 14
_symmetry_cell_setting monoclinic
_symmetry_space_group_name_Hall '-P 2yn'
_symmetry_space_group_name_H-M 'P 1 21/n 1'
_atom_sites_solution_hydrogens geom
_atom_sites_solution_primary direct
_atom_sites_solution_secondary difmap
_audit_creation_method SHELXL-97
_cell_angle_alpha 90.00
_cell_angle_beta 95.23(3)
_cell_angle_gamma 90.00
_cell_formula_units_Z 2
_cell_length_a 9.1006(18)
_cell_length_b 18.019(4)
_cell_length_c 12.701(3)
_cell_measurement_reflns_used 20
_cell_measurement_temperature 293(2)
_cell_measurement_theta_max 32.09
_cell_measurement_theta_min 12.40
_cell_volume 2074.1(8)
_computing_cell_refinement R3m/V
_computing_data_collection 'R3m/V (Siemens, 1989)'
_computing_data_reduction 'XDISK (Siemens, 1989)'
_computing_molecular_graphics 'SHELXTL (Sheldrick, 1995)'
_computing_publication_material SHELXL97
_computing_structure_refinement 'SHELXL97 (Sheldrick, 1997)'
_computing_structure_solution 'SHELXS97 (Sheldrick, 1997)'
_diffrn_ambient_temperature 293(2)
_diffrn_measured_fraction_theta_full 0.998
_diffrn_measured_fraction_theta_max 0.998
_diffrn_measurement_device_type 'Siemens P4 four-circle'
_diffrn_measurement_method \w
_diffrn_radiation_monochromator graphite
_diffrn_radiation_source 'fine-focus sealed tube'
_diffrn_radiation_type MoK\a
_diffrn_radiation_wavelength 0.71073
_diffrn_reflns_av_R_equivalents 0.0279
_diffrn_reflns_av_sigmaI/netI 0.0254
_diffrn_reflns_limit_h_max 10
_diffrn_reflns_limit_h_min -10
_diffrn_reflns_limit_k_max 21
_diffrn_reflns_limit_k_min 0
_diffrn_reflns_limit_l_max 15
_diffrn_reflns_limit_l_min 0
_diffrn_reflns_number 3807
_diffrn_reflns_theta_full 25.00
_diffrn_reflns_theta_max 25.0
_diffrn_reflns_theta_min 2.26
_diffrn_standards_decay_% 1
_diffrn_standards_interval_count 100
_diffrn_standards_number 3
_exptl_absorpt_coefficient_mu 5.942
_exptl_absorpt_correction_T_max 0.169
_exptl_absorpt_correction_T_min 0.067
_exptl_absorpt_correction_type psi-scan
_exptl_absorpt_process_details '(XPREP in SHELXTL; Sheldrick, 1995)'
_exptl_crystal_colour dark-red
_exptl_crystal_density_diffrn 2.359
_exptl_crystal_density_method 'not measured'
_exptl_crystal_description block
_exptl_crystal_F_000 1332
_exptl_crystal_size_max 0.5
_exptl_crystal_size_mid 0.4
_exptl_crystal_size_min 0.3
_refine_diff_density_max 0.946
_refine_diff_density_min -1.034
_refine_ls_extinction_method none
_refine_ls_goodness_of_fit_ref 1.382
_refine_ls_hydrogen_treatment constr
_refine_ls_matrix_type full
_refine_ls_number_parameters 154
_refine_ls_number_reflns 3639
_refine_ls_number_restraints 0
_refine_ls_restrained_S_all 1.382
_refine_ls_R_factor_all 0.0467
_refine_ls_R_factor_gt 0.0365
_refine_ls_shift/su_max 0.000
_refine_ls_shift/su_mean 0.000
_refine_ls_structure_factor_coef Fsqd
_refine_ls_weighting_details 'calc w = 1/[\s^2^(Fo^2^)+(0.0494P)^2^] where P = (Fo^2^+2Fc^2^)/3'
_refine_ls_weighting_scheme calc
_refine_ls_wR_factor_gt 0.1032
_refine_ls_wR_factor_ref 0.1063
_reflns_number_gt 3055
_reflns_number_total 3639
_reflns_threshold_expression I>2\s(I)
_cod_data_source_file bt6751.cif
_cod_data_source_block I
_cod_depositor_comments
;
The following automatic conversions were performed:
'_symmetry_cell_setting' value 'Monoclinic' changed to 'monoclinic'
according to '/home/saulius/struct/CIF-dictionaries/cif_core.dic'
dictionary named 'cif_core.dic' version 2.4.1 from 2010-06-29.

Automatic conversion script
Id: cif_fix_enum 1527 2010-12-29 10:47:43Z saulius 

The following automatic conversions were performed:

'_symmetry_cell_setting' value 'Monoclinic' changed to 'monoclinic'
according to /home/saulius/struct/CIF-dictionaries/cif_core.dic
dictionary named 'cif_core.dic' version 2.4.1 from 2010-06-29.

Automatic conversion script
Id: cif_fix_values 1715 2011-07-08 13:25:40Z adriana 
;
_cod_original_cell_volume 2074.1(7)
_cod_original_sg_symbol_H-M 'P 21/n'
_cod_database_code 2207147
_cod_database_fobs_code 2207147

loop_
_symmetry_equiv_pos_as_xyz
'x, y, z'
'-x+1/2, y+1/2, -z+1/2'
'-x, -y, -z'
'x-1/2, -y-1/2, z-1/2'

loop_
_atom_site_label
_atom_site_fract_x
_atom_site_fract_y
_atom_site_fract_z
_atom_site_U_iso_or_equiv
_atom_site_adp_type
_atom_site_calc_flag
_atom_site_refinement_flags
_atom_site_occupancy
_atom_site_type_symbol
Sn 0.49729(6) 0.09053(3) 0.07648(4) 0.04450(15) Uani d . 1 Sn
Te3 0.51030(6) 0.22599(3) -0.01342(4) 0.05234(16) Uani d . 1 Te
Te2 0.27227(6) 0.00041(3) -0.02084(4) 0.05066(16) Uani d . 1 Te
Te1 0.47692(8) 0.10152(3) 0.28637(4) 0.0706(2) Uani d . 1 Te
Mn 1.01169(12) 0.32129(6) 0.12714(9) 0.0520(3) Uani d . 1 Mn
N5 0.8779(8) 0.4230(4) 0.0684(6) 0.0675(19) Uani d . 1 N
H5A 0.9187 0.4642 0.0983 0.081 Uiso calc R 1 H
H5B 0.8789 0.4271 -0.0022 0.081 Uiso calc R 1 H
N12 1.2126(8) 0.3610(4) 0.0449(5) 0.072(2) Uani d . 1 N
H12A 1.2717 0.3223 0.0335 0.087 Uiso calc R 1 H
H12B 1.1828 0.3817 -0.0179 0.087 Uiso calc R 1 H
N4 0.9414(8) 0.2427(4) -0.0100(6) 0.0710(19) Uani d . 1 N
H4A 0.8434 0.2348 -0.0136 0.085 Uiso calc R 1 H
H4B 0.9633 0.2627 -0.0715 0.085 Uiso calc R 1 H
N9 1.1439(8) 0.3863(4) 0.2558(5) 0.0671(18) Uani d . 1 N
H9A 1.1045 0.4318 0.2616 0.081 Uiso calc R 1 H
H9B 1.1417 0.3629 0.3182 0.081 Uiso calc R 1 H
N8 0.8018(8) 0.3094(5) 0.2095(5) 0.076(2) Uani d . 1 N
H8A 0.7431 0.2745 0.1773 0.091 Uiso calc R 1 H
H8B 0.8236 0.2960 0.2774 0.091 Uiso calc R 1 H
C11 1.2927(10) 0.4154(5) 0.1133(7) 0.072(2) Uani d . 1 C
H11A 1.2447 0.4633 0.1040 0.086 Uiso calc R 1 H
H11B 1.3924 0.4203 0.0928 0.086 Uiso calc R 1 H
C10 1.2989(9) 0.3929(6) 0.2286(7) 0.074(2) Uani d . 1 C
H10A 1.3497 0.3459 0.2396 0.088 Uiso calc R 1 H
H10B 1.3512 0.4301 0.2727 0.088 Uiso calc R 1 H
N1 1.0999(9) 0.2092(4) 0.1884(6) 0.085(2) Uani d . 1 N
H1A 1.1980 0.2068 0.1842 0.102 Uiso calc R 1 H
H1B 1.0822 0.2034 0.2565 0.102 Uiso calc R 1 H
C7 0.7247(11) 0.3842(6) 0.2037(8) 0.084(3) Uani d . 1 C
H7A 0.6235 0.3784 0.2205 0.101 Uiso calc R 1 H
H7B 0.7743 0.4179 0.2549 0.101 Uiso calc R 1 H
C6 0.7270(10) 0.4156(5) 0.0953(9) 0.081(3) Uani d . 1 C
H6A 0.6725 0.3833 0.0447 0.097 Uiso calc R 1 H
H6B 0.6795 0.4639 0.0921 0.097 Uiso calc R 1 H
C3 1.0207(11) 0.1723(5) 0.0087(8) 0.081(3) Uani d . 1 C
H3A 1.1206 0.1773 -0.0113 0.097 Uiso calc R 1 H
H3B 0.9719 0.1336 -0.0347 0.097 Uiso calc R 1 H
C2 1.0252(12) 0.1507(5) 0.1233(8) 0.089(3) Uani d . 1 C
H2A 0.9256 0.1440 0.1430 0.106 Uiso calc R 1 H
H2B 1.0778 0.1041 0.1348 0.106 Uiso calc R 1 H

loop_
_atom_site_aniso_label
_atom_site_aniso_U_11
_atom_site_aniso_U_22
_atom_site_aniso_U_33
_atom_site_aniso_U_12
_atom_site_aniso_U_13
_atom_site_aniso_U_23
Sn 0.0568(3) 0.0393(3) 0.0369(3) 0.0009(2) 0.0018(2) -0.00226(19)
Te3 0.0618(3) 0.0392(3) 0.0559(3) 0.0012(2) 0.0049(2) 0.0012(2)
Te2 0.0527(3) 0.0450(3) 0.0533(3) 0.0012(2) -0.0003(2) -0.0038(2)
Te1 0.1057(5) 0.0699(4) 0.0355(3) 0.0077(3) 0.0027(3) -0.0045(2)
Mn 0.0504(6) 0.0542(7) 0.0509(6) 0.0037(5) 0.0016(5) -0.0088(5)
N5 0.068(5) 0.072(5) 0.063(4) 0.009(4) 0.011(3) -0.002(4)
N12 0.067(5) 0.090(5) 0.059(4) 0.007(4) 0.001(3) -0.005(4)
N4 0.075(5) 0.075(5) 0.064(4) -0.004(4) 0.011(4) -0.016(4)
N9 0.078(5) 0.074(5) 0.050(4) -0.007(4) 0.010(3) -0.005(3)
N8 0.063(4) 0.112(7) 0.055(4) 0.000(4) 0.009(3) 0.003(4)
C11 0.057(5) 0.079(6) 0.080(6) -0.004(4) 0.010(4) 0.006(5)
C10 0.062(5) 0.095(7) 0.062(5) -0.010(5) -0.004(4) -0.006(5)
N1 0.086(6) 0.088(6) 0.078(5) 0.025(5) -0.009(4) -0.004(4)
C7 0.069(6) 0.108(8) 0.077(6) 0.009(6) 0.018(5) -0.023(6)
C6 0.059(6) 0.073(6) 0.109(8) 0.014(5) -0.008(5) -0.001(6)
C3 0.093(7) 0.063(6) 0.085(7) 0.012(5) 0.005(5) -0.028(5)
C2 0.098(8) 0.060(6) 0.101(8) 0.007(5) -0.029(6) -0.014(6)

loop_
_atom_type_symbol
_atom_type_description
_atom_type_scat_dispersion_real
_atom_type_scat_dispersion_imag
_atom_type_scat_source
C C 0.0033 0.0016 'International Tables Vol C Tables 4.2.6.8 and 6.1.1.4'
H H 0.0000 0.0000 'International Tables Vol C Tables 4.2.6.8 and 6.1.1.4'
N N 0.0061 0.0033 'International Tables Vol C Tables 4.2.6.8 and 6.1.1.4'
Mn Mn 0.3368 0.7283 'International Tables Vol C Tables 4.2.6.8 and 6.1.1.4'
Sn Sn -0.6537 1.4246 'International Tables Vol C Tables 4.2.6.8 and 6.1.1.4'
Te Te -0.5308 1.6751 'International Tables Vol C Tables 4.2.6.8 and 6.1.1.4'

loop_
_geom_angle_atom_site_label_1
_geom_angle_atom_site_label_2
_geom_angle_atom_site_label_3
_geom_angle_site_symmetry_1
_geom_angle_site_symmetry_3
_geom_angle
_geom_angle_publ_flag
Te1 Sn Te3 . . 111.17(2) yes
Te1 Sn Te2 . 3_655 114.38(3) yes
Te3 Sn Te2 . 3_655 111.04(3) yes
Te1 Sn Te2 . . 111.36(3) yes
Te3 Sn Te2 . . 113.23(3) yes
Te2 Sn Te2 3_655 . 94.78(2) yes
Sn Te2 Sn 3_655 . 85.22(2) yes
N9 Mn N8 . . 97.5(3) yes
N9 Mn N1 . . 93.7(3) yes
N8 Mn N1 . . 92.5(3) yes
N9 Mn N5 . . 93.0(3) yes
N8 Mn N5 . . 77.3(3) yes
N1 Mn N5 . . 168.5(3) yes
N9 Mn N4 . . 164.1(3) yes
N8 Mn N4 . . 96.0(3) yes
N1 Mn N4 . . 77.1(3) yes
N5 Mn N4 . . 98.3(3) yes
N9 Mn N12 . . 77.0(2) yes
N8 Mn N12 . . 167.3(3) yes
N1 Mn N12 . . 99.2(3) yes
N5 Mn N12 . . 91.4(3) yes
N4 Mn N12 . . 91.5(3) yes
C6 N5 Mn . . 109.7(5) ?
C6 N5 H5A . . 109.7 ?
Mn N5 H5A . . 109.7 ?
C6 N5 H5B . . 109.7 ?
Mn N5 H5B . . 109.7 ?
H5A N5 H5B . . 108.2 ?
C11 N12 Mn . . 108.3(5) ?
C11 N12 H12A . . 110.0 ?
Mn N12 H12A . . 110.0 ?
C11 N12 H12B . . 110.0 ?
Mn N12 H12B . . 110.0 ?
H12A N12 H12B . . 108.4 ?
C3 N4 Mn . . 108.2(5) ?
C3 N4 H4A . . 110.1 ?
Mn N4 H4A . . 110.1 ?
C3 N4 H4B . . 110.1 ?
Mn N4 H4B . . 110.1 ?
H4A N4 H4B . . 108.4 ?
C10 N9 Mn . . 109.1(5) ?
C10 N9 H9A . . 109.9 ?
Mn N9 H9A . . 109.9 ?
C10 N9 H9B . . 109.9 ?
Mn N9 H9B . . 109.9 ?
H9A N9 H9B . . 108.3 ?
C7 N8 Mn . . 107.4(5) ?
C7 N8 H8A . . 110.2 ?
Mn N8 H8A . . 110.2 ?
C7 N8 H8B . . 110.2 ?
Mn N8 H8B . . 110.2 ?
H8A N8 H8B . . 108.5 ?
N12 C11 C10 . . 111.6(7) ?
N12 C11 H11A . . 109.3 ?
C10 C11 H11A . . 109.3 ?
N12 C11 H11B . . 109.3 ?
C10 C11 H11B . . 109.3 ?
H11A C11 H11B . . 108.0 ?
N9 C10 C11 . . 107.1(7) ?
N9 C10 H10A . . 110.3 ?
C11 C10 H10A . . 110.3 ?
N9 C10 H10B . . 110.3 ?
C11 C10 H10B . . 110.3 ?
H10A C10 H10B . . 108.6 ?
C2 N1 Mn . . 108.2(6) ?
C2 N1 H1A . . 110.0 ?
Mn N1 H1A . . 110.0 ?
C2 N1 H1B . . 110.0 ?
Mn N1 H1B . . 110.0 ?
H1A N1 H1B . . 108.4 ?
C6 C7 N8 . . 109.7(7) ?
C6 C7 H7A . . 109.7 ?
N8 C7 H7A . . 109.7 ?
C6 C7 H7B . . 109.7 ?
N8 C7 H7B . . 109.7 ?
H7A C7 H7B . . 108.2 ?
N5 C6 C7 . . 110.2(8) ?
N5 C6 H6A . . 109.6 ?
C7 C6 H6A . . 109.6 ?
N5 C6 H6B . . 109.6 ?
C7 C6 H6B . . 109.6 ?
H6A C6 H6B . . 108.1 ?
N4 C3 C2 . . 110.4(7) ?
N4 C3 H3A . . 109.6 ?
C2 C3 H3A . . 109.6 ?
N4 C3 H3B . . 109.6 ?
C2 C3 H3B . . 109.6 ?
H3A C3 H3B . . 108.1 ?
N1 C2 C3 . . 109.3(9) ?
N1 C2 H2A . . 109.8 ?
C3 C2 H2A . . 109.8 ?
N1 C2 H2B . . 109.8 ?
C3 C2 H2B . . 109.8 ?
H2A C2 H2B . . 108.3 ?

loop_
_geom_bond_atom_site_label_1
_geom_bond_atom_site_label_2
_geom_bond_site_symmetry_2
_geom_bond_distance
_geom_bond_publ_flag
Sn Te1 . 2.6965(8) yes
Sn Te3 . 2.7018(8) yes
Sn Te2 3_655 2.8022(8) yes
Sn Te2 . 2.8102(9) yes
Te2 Sn 3_655 2.8022(8) yes
Mn N9 . 2.266(7) yes
Mn N8 . 2.270(7) yes
Mn N1 . 2.283(8) yes
Mn N5 . 2.287(7) yes
Mn N4 . 2.291(7) yes
Mn N12 . 2.301(7) yes
N5 C6 . 1.452(11) ?
N5 H5A . 0.9000 ?
N5 H5B . 0.9000 ?
N12 C11 . 1.459(11) ?
N12 H12A . 0.9000 ?
N12 H12B . 0.9000 ?
N4 C3 . 1.469(11) ?
N4 H4A . 0.9000 ?
N4 H4B . 0.9000 ?
N9 C10 . 1.487(10) ?
N9 H9A . 0.9000 ?
N9 H9B . 0.9000 ?
N8 C7 . 1.518(12) ?
N8 H8A . 0.9000 ?
N8 H8B . 0.9000 ?
C11 C10 . 1.516(12) ?
C11 H11A . 0.9700 ?
C11 H11B . 0.9700 ?
C10 H10A . 0.9700 ?
C10 H10B . 0.9700 ?
N1 C2 . 1.468(11) ?
N1 H1A . 0.9000 ?
N1 H1B . 0.9000 ?
C7 C6 . 1.490(14) ?
C7 H7A . 0.9700 ?
C7 H7B . 0.9700 ?
C6 H6A . 0.9700 ?
C6 H6B . 0.9700 ?
C3 C2 . 1.504(14) ?
C3 H3A . 0.9700 ?
C3 H3B . 0.9700 ?
C2 H2A . 0.9700 ?
C2 H2B . 0.9700 ?

loop_
_geom_hbond_atom_site_label_D
_geom_hbond_atom_site_label_H
_geom_hbond_atom_site_label_A
_geom_hbond_site_symmetry_A
_geom_hbond_distance_DH
_geom_hbond_distance_HA
_geom_hbond_distance_DA
_geom_hbond_angle_DHA
_geom_hbond_publ_flag
N1 H1A Te1 1_655 0.90 3.34 4.039(8) 137 y
N1 H1B Te3 4_666 0.90 3.31 4.115(8) 151 y
N4 H4A Te3 . 0.90 3.04 3.931(7) 173 y
N4 H4B Te1 4_665 0.90 3.05 3.851(8) 149 y
N5 H5A Te1 2_655 0.90 2.99 3.880(7) 173 y
N5 H5B Te1 4_665 0.90 2.95 3.798(7) 157 y
N8 H8A Te3 . 0.90 3.19 3.994(8) 150 y
N8 H8B Te3 4_666 0.90 3.05 3.895(7) 158 y
N9 H9A Te1 2_655 0.90 3.19 4.052(8) 161 y
N9 H9B Te3 4_666 0.90 3.01 3.849(7) 157 y
N12 H12A Te3 1_655 0.90 2.88 3.764(7) 166 y
N12 H12B Te1 4_665 0.90 2.99 3.816(7) 154 y
N9 H9A Te2 2_655 0.90 3.60 3.959(7) 107 y
N9 H9B Te2 2_655 0.90 3.61 3.959(7) 107 y

loop_
_geom_torsion_atom_site_label_1
_geom_torsion_atom_site_label_2
_geom_torsion_atom_site_label_3
_geom_torsion_atom_site_label_4
_geom_torsion_site_symmetry_1
_geom_torsion_site_symmetry_4
_geom_torsion
_geom_torsion_publ_flag
Te1 Sn Te2 Sn . 3_655 -118.52(3) yes
Te3 Sn Te2 Sn . 3_655 115.34(3) yes
Te2 Sn Te2 Sn 3_655 3_655 0.0 yes
N9 Mn N5 C6 . . -109.3(6) ?
N8 Mn N5 C6 . . -12.3(6) ?
N1 Mn N5 C6 . . 16.5(17) ?
N4 Mn N5 C6 . . 82.0(6) ?
N12 Mn N5 C6 . . 173.7(6) ?
N9 Mn N12 C11 . . -10.6(6) ?
N8 Mn N12 C11 . . 54.7(13) ?
N1 Mn N12 C11 . . -102.3(6) ?
N5 Mn N12 C11 . . 82.2(6) ?
N4 Mn N12 C11 . . -179.5(6) ?
N9 Mn N4 C3 . . 43.0(13) ?
N8 Mn N4 C3 . . -104.3(6) ?
N1 Mn N4 C3 . . -13.1(6) ?
N5 Mn N4 C3 . . 177.6(6) ?
N12 Mn N4 C3 . . 86.0(6) ?
N8 Mn N9 C10 . . 171.9(6) ?
N1 Mn N9 C10 . . 78.8(6) ?
N5 Mn N9 C10 . . -110.5(6) ?
N4 Mn N9 C10 . . 24.7(13) ?
N12 Mn N9 C10 . . -19.8(6) ?
N9 Mn N8 C7 . . 74.7(6) ?
N1 Mn N8 C7 . . 168.8(6) ?
N5 Mn N8 C7 . . -16.8(6) ?
N4 Mn N8 C7 . . -113.9(6) ?
N12 Mn N8 C7 . . 11.5(14) ?
Mn N12 C11 C10 . . 40.0(9) ?
Mn N9 C10 C11 . . 46.2(8) ?
N12 C11 C10 N9 . . -59.1(10) ?
N9 Mn N1 C2 . . 176.3(7) ?
N8 Mn N1 C2 . . 78.6(7) ?
N5 Mn N1 C2 . . 50.5(17) ?
N4 Mn N1 C2 . . -16.9(7) ?
N12 Mn N1 C2 . . -106.3(7) ?
Mn N8 C7 C6 . . 44.1(9) ?
Mn N5 C6 C7 . . 40.6(9) ?
N8 C7 C6 N5 . . -58.1(11) ?
Mn N4 C3 C2 . . 41.6(9) ?
Mn N1 C2 C3 . . 44.5(9) ?
N4 C3 C2 N1 . . -59.5(11) ?
